data_4337947
loop_
_publ_author_name
'Li, Jin-Yan'
'Yan, Zheng'
'Ni, Zhao-Ping'
'Zhang, Ze-Min'
'Chen, Yan-Cong'
'Liu, Wei'
'Tong, Ming-Liang'

_publ_section_title
;
 Guest-effected spin-crossover in a novel three-dimensional
 self-penetrating coordination polymer with permanent porosity.
;
_journal_issue 8
_journal_name_full 'Inorganic chemistry'
_journal_page_first 4039
_journal_page_last 4046
_journal_paper_doi 10.1021/ic403069d
_journal_volume 53
_journal_year 2014
_chemical_formula_sum 'C26 H25 Ag3 Fe N8 O2'
_chemical_formula_weight 861.00
_chemical_name_systematic
; 
 ? 
;
_space_group_IT_number 54
_symmetry_cell_setting orthorhombic
_symmetry_space_group_name_Hall '-P 2a 2ac'
_symmetry_space_group_name_H-M 'P c c a'
_atom_sites_solution_hydrogens geom
_atom_sites_solution_primary direct
_atom_sites_solution_secondary difmap
_audit_creation_method SHELXL-97
_cell_angle_alpha 90.00
_cell_angle_beta 90.00
_cell_angle_gamma 90.00
_cell_formula_units_Z 8
_cell_length_a 12.0015(5)
_cell_length_b 17.0849(8)
_cell_length_c 31.3706(16)
_cell_measurement_reflns_used 2950
_cell_measurement_temperature 180(2)
_cell_measurement_theta_max 60.9310
_cell_measurement_theta_min 2.5790
_cell_volume 6432.4(5)
_computing_structure_refinement 'SHELXL-97 (Sheldrick, 1997)'
_computing_structure_solution 'SHELXS-97 (Sheldrick, 1990)'
_diffrn_ambient_temperature 180(2)
_diffrn_measured_fraction_theta_full 0.976
_diffrn_measured_fraction_theta_max 0.976
_diffrn_measurement_device_type 'Xcalibur, Sapphire3, Gemini ultra'
_diffrn_radiation_monochromator mirror
_diffrn_radiation_source 'Enhance Ultra (Cu) X-ray Source'
_diffrn_radiation_type CuK\a
_diffrn_radiation_wavelength 1.54178
_diffrn_reflns_av_R_equivalents 0.0575
_diffrn_reflns_av_sigmaI/netI 0.0607
_diffrn_reflns_limit_h_max 13
_diffrn_reflns_limit_h_min -13
_diffrn_reflns_limit_k_max 17
_diffrn_reflns_limit_k_min -19
_diffrn_reflns_limit_l_max 35
_diffrn_reflns_limit_l_min -23
_diffrn_reflns_number 11138
_diffrn_reflns_theta_full 61.13
_diffrn_reflns_theta_max 61.13
_diffrn_reflns_theta_min 2.59
_exptl_absorpt_coefficient_mu 18.276
_exptl_absorpt_correction_T_max 0.5285
_exptl_absorpt_correction_T_min 0.1472
_exptl_absorpt_correction_type multi-scan
_exptl_absorpt_process_details
;
CrysAlisPro, Agilent Technologies,
Version 1.171.36.28 (release 01-02-2013 CrysAlis171 .NET)
(compiled Feb  1 2013,16:14:44)
Empirical absorption correction using spherical harmonics,
 implemented in SCALE3 ABSPACK scaling algorithm.
;
_exptl_crystal_colour orange
_exptl_crystal_density_diffrn 1.778
_exptl_crystal_density_method 'not measured'
_exptl_crystal_description plate
_exptl_crystal_F_000 3360
_exptl_crystal_size_max 0.17
_exptl_crystal_size_mid 0.12
_exptl_crystal_size_min 0.04
_platon_squeeze_details
;
;
_refine_diff_density_max 2.379
_refine_diff_density_min -0.963
_refine_diff_density_rms 0.172
_refine_ls_extinction_method none
_refine_ls_goodness_of_fit_ref 0.996
_refine_ls_hydrogen_treatment constr
_refine_ls_matrix_type full
_refine_ls_number_parameters 298
_refine_ls_number_reflns 4839
_refine_ls_number_restraints 12
_refine_ls_restrained_S_all 0.996
_refine_ls_R_factor_all 0.0869
_refine_ls_R_factor_gt 0.0694
_refine_ls_shift/su_max 0.000
_refine_ls_shift/su_mean 0.000
_refine_ls_structure_factor_coef Fsqd
_refine_ls_weighting_details 'calc w=1/[\s^2^(Fo^2^)+(0.1264P)^2^+0.0000P] where P=(Fo^2^+2Fc^2^)/3'
_refine_ls_weighting_scheme calc
_refine_ls_wR_factor_gt 0.1869
_refine_ls_wR_factor_ref 0.1987
_reflns_number_gt 3495
_reflns_number_total 4839
_reflns_threshold_expression >2sigma(I)
_cod_data_source_file ic403069d_si_001.cif
_cod_data_source_block 1.180K
_cod_depositor_comments 'Adding full bibliography for 4337946--4337949.cif.'
_cod_original_sg_symbol_H-M Pcca
_cod_database_code 4337947

loop_
_symmetry_equiv_pos_as_xyz
'x, y, z'
'-x+1/2, -y, z'
'-x, y, -z+1/2'
'x+1/2, -y, -z+1/2'
'-x, -y, -z'
'x-1/2, y, -z'
'x, -y, z-1/2'
'-x-1/2, y, z-1/2'

loop_
_atom_site_label
_atom_site_type_symbol
_atom_site_fract_x
_atom_site_fract_y
_atom_site_fract_z
_atom_site_U_iso_or_equiv
_atom_site_adp_type
_atom_site_occupancy
_atom_site_symmetry_multiplicity
_atom_site_calc_flag
_atom_site_refinement_flags
Ag1 Ag -0.51240(7) 0.25723(4) 0.43198(3) 0.0595(3) Uani 1 1 d .
Ag2 Ag -1.09517(7) 0.17528(5) 0.45413(3) 0.0639(3) Uani 1 1 d .
Ag3 Ag -1.42995(7) 0.30804(5) 0.53413(3) 0.0636(3) Uani 1 1 d .
Fe1 Fe -0.7500 0.0000 0.42320(6) 0.0358(4) Uani 1 2 d S
Fe2 Fe -0.2500 0.5000 0.42775(6) 0.0381(5) Uani 1 2 d S
N1 N -0.6394(7) 0.0949(5) 0.4247(2) 0.053(2) Uani 1 1 d .
N2 N -0.3748(7) 0.4132(5) 0.4278(2) 0.052(2) Uani 1 1 d .
N3 N -0.8836(7) 0.0804(5) 0.4226(2) 0.0493(19) Uani 1 1 d .
N4 N -1.2322(11) 0.2233(6) 0.4867(4) 0.082(3) Uani 1 1 d .
N5 N -1.6267(7) 0.4145(5) 0.5704(3) 0.053(2) Uani 1 1 d .
N6 N -0.7500 0.0000 0.3539(3) 0.042(2) Uani 1 2 d S
N7 N -0.7500 0.0000 -0.0075(4) 0.043(2) Uani 1 2 d S
N8 N -0.2500 0.5000 0.3583(4) 0.046(3) Uani 1 2 d S
N9 N -0.2500 0.5000 -0.0036(4) 0.045(2) Uani 1 2 d S
C1 C -0.5917(8) 0.1483(6) 0.4283(3) 0.044(2) Uani 1 1 d .
C2 C -0.4323(9) 0.3619(5) 0.4291(3) 0.050(2) Uani 1 1 d .
C3 C -0.9581(8) 0.1196(6) 0.4297(3) 0.043(2) Uani 1 1 d .
C4 C -1.3003(10) 0.2525(6) 0.5049(3) 0.057(3) Uani 1 1 d .
C5 C -1.5589(10) 0.3725(7) 0.5610(3) 0.058(3) Uani 1 1 d .
C6 C -0.6613(11) 0.0245(7) 0.3341(4) 0.074(3) Uani 1 1 d .
H6 H -0.5990 0.0433 0.3497 0.089 Uiso 1 1 calc R
C7 C -0.6593(10) 0.0226(7) 0.2886(4) 0.068(3) Uani 1 1 d .
H7 H -0.5929 0.0375 0.2743 0.082 Uiso 1 1 calc R
C8 C -0.7500 0.0000 0.2649(4) 0.041(3) Uani 1 2 d S
C9 C -0.7500 0.0000 0.2176(5) 0.050(3) Uani 1 2 d S
C10 C -0.6593(8) -0.0252(6) 0.1952(3) 0.051(2) Uani 1 1 d .
H10 H -0.5954 -0.0432 0.2102 0.061 Uiso 1 1 calc R
C11 C -0.6588(8) -0.0251(6) 0.1524(3) 0.058(3) Uani 1 1 d .
H11 H -0.5944 -0.0426 0.1376 0.069 Uiso 1 1 calc R
C12 C -0.7500 0.0000 0.1296(5) 0.049(3) Uani 1 2 d S
C13 C -0.7500 0.0000 0.0830(5) 0.055(4) Uani 1 2 d S
C14 C -0.6558(7) 0.0189(6) 0.0580(3) 0.048(2) Uani 1 1 d .
H14 H -0.5884 0.0328 0.0719 0.058 Uiso 1 1 calc R
C15 C -0.6585(8) 0.0178(6) 0.0140(3) 0.050(2) Uani 1 1 d .
H15 H -0.5926 0.0303 -0.0014 0.060 Uiso 1 1 calc R
C16 C -0.3415(9) 0.5135(7) 0.3382(3) 0.062(3) Uani 1 1 d .
H16 H -0.4077 0.5226 0.3540 0.074 Uiso 1 1 calc R
C17 C -0.3460(8) 0.5152(7) 0.2935(4) 0.062(3) Uani 1 1 d .
H17 H -0.4141 0.5267 0.2795 0.075 Uiso 1 1 calc R
C18 C -0.2500 0.5000 0.2699(4) 0.053(3) Uani 1 2 d S
C19 C -0.2500 0.5000 0.2240(5) 0.057(4) Uani 1 2 d S
C20 C -0.3363(8) 0.4627(6) 0.2001(3) 0.054(2) Uani 1 1 d .
H20 H -0.3950 0.4369 0.2147 0.064 Uiso 1 1 calc R
C21 C -0.3360(8) 0.4634(6) 0.1569(3) 0.056(3) Uani 1 1 d .
H21 H -0.3950 0.4387 0.1418 0.067 Uiso 1 1 calc R
C22 C -0.2500 0.5000 0.1341(5) 0.060(4) Uani 1 2 d S
C23 C -0.2500 0.5000 0.0865(4) 0.052(3) Uani 1 2 d S
C24 C -0.3440(12) 0.4972(9) 0.0622(4) 0.085(4) Uani 1 1 d U
H24 H -0.4143 0.4956 0.0761 0.102 Uiso 1 1 calc R
C25 C -0.3414(14) 0.4964(9) 0.0175(5) 0.096(4) Uani 1 1 d U
H25 H -0.4097 0.4932 0.0022 0.115 Uiso 1 1 calc R

loop_
_atom_site_aniso_label
_atom_site_aniso_U_11
_atom_site_aniso_U_22
_atom_site_aniso_U_33
_atom_site_aniso_U_23
_atom_site_aniso_U_13
_atom_site_aniso_U_12
Ag1 0.0474(5) 0.0598(5) 0.0712(5) 0.0005(4) -0.0018(4) -0.0118(4)
Ag2 0.0485(5) 0.0677(5) 0.0755(6) -0.0069(4) -0.0031(4) 0.0118(4)
Ag3 0.0543(5) 0.0640(5) 0.0725(6) 0.0048(4) 0.0091(4) 0.0106(4)
Fe1 0.0273(10) 0.0429(9) 0.0372(10) 0.000 0.000 -0.0010(8)
Fe2 0.0337(10) 0.0404(9) 0.0401(10) 0.000 0.000 -0.0039(9)
N1 0.039(5) 0.069(5) 0.050(5) 0.008(4) -0.007(4) -0.012(4)
N2 0.044(5) 0.055(5) 0.056(5) 0.003(4) 0.003(4) -0.012(4)
N3 0.044(5) 0.054(4) 0.050(5) 0.000(4) -0.001(4) -0.006(4)
N4 0.094(8) 0.064(5) 0.089(7) 0.029(5) 0.007(7) 0.005(6)
N5 0.040(5) 0.064(5) 0.054(5) -0.008(4) -0.002(4) 0.003(4)
N6 0.030(6) 0.051(6) 0.044(6) 0.000 0.000 0.008(5)
N7 0.034(6) 0.042(5) 0.053(6) 0.000 0.000 -0.006(5)
N8 0.027(6) 0.049(6) 0.060(7) 0.000 0.000 0.000(5)
N9 0.029(6) 0.053(6) 0.054(7) 0.000 0.000 -0.008(5)
C1 0.033(5) 0.052(5) 0.047(5) -0.004(4) 0.001(4) 0.004(5)
C2 0.054(6) 0.034(4) 0.062(6) 0.014(4) 0.000(5) -0.008(5)
C3 0.031(5) 0.052(5) 0.046(5) 0.004(4) 0.002(4) 0.005(4)
C4 0.048(6) 0.061(6) 0.062(6) 0.005(5) 0.023(5) 0.027(5)
C5 0.054(7) 0.067(6) 0.052(6) 0.010(5) -0.011(5) -0.005(6)
C6 0.059(7) 0.082(8) 0.082(8) -0.008(7) -0.007(7) -0.006(6)
C7 0.054(7) 0.086(7) 0.065(7) 0.005(6) 0.015(6) 0.003(6)
C8 0.038(7) 0.043(6) 0.040(7) 0.000 0.000 -0.007(6)
C9 0.025(6) 0.043(6) 0.081(10) 0.000 0.000 0.009(5)
C10 0.036(5) 0.073(6) 0.044(5) 0.000(5) -0.006(4) 0.002(5)
C11 0.034(5) 0.078(7) 0.061(6) 0.003(6) 0.000(5) 0.005(5)
C12 0.042(8) 0.051(7) 0.054(8) 0.000 0.000 -0.003(6)
C13 0.063(9) 0.050(7) 0.051(8) 0.000 0.000 0.004(7)
C14 0.021(4) 0.060(6) 0.063(6) 0.017(5) -0.004(4) 0.004(4)
C15 0.034(5) 0.068(6) 0.049(5) 0.014(5) 0.003(4) -0.002(5)
C16 0.034(5) 0.090(7) 0.061(6) -0.025(6) 0.008(5) 0.007(5)
C17 0.030(5) 0.083(7) 0.073(7) -0.005(6) -0.006(5) 0.008(5)
C18 0.052(9) 0.071(9) 0.035(7) 0.000 0.000 0.001(7)
C19 0.028(7) 0.052(7) 0.089(11) 0.000 0.000 0.016(6)
C20 0.037(5) 0.066(6) 0.057(6) -0.006(5) -0.007(5) -0.004(5)
C21 0.038(5) 0.060(6) 0.070(7) -0.002(5) -0.006(5) -0.011(5)
C22 0.036(8) 0.065(8) 0.078(10) 0.000 0.000 -0.002(7)
C23 0.037(7) 0.072(9) 0.046(7) 0.000 0.000 -0.003(7)
C24 0.070(7) 0.094(7) 0.091(7) 0.003(6) 0.008(6) -0.013(6)
C25 0.093(8) 0.105(7) 0.091(7) -0.015(7) -0.010(7) -0.003(7)

loop_
_atom_type_symbol
_atom_type_description
_atom_type_scat_dispersion_real
_atom_type_scat_dispersion_imag
_atom_type_scat_source
C C 0.0181 0.0091 'International Tables Vol C Tables 4.2.6.8 and 6.1.1.4'
H H 0.0000 0.0000 'International Tables Vol C Tables 4.2.6.8 and 6.1.1.4'
N N 0.0311 0.0180 'International Tables Vol C Tables 4.2.6.8 and 6.1.1.4'
O O 0.0492 0.0322 'International Tables Vol C Tables 4.2.6.8 and 6.1.1.4'
Fe Fe -1.1336 3.1974 'International Tables Vol C Tables 4.2.6.8 and 6.1.1.4'
Ag Ag 0.1306 4.2820 'International Tables Vol C Tables 4.2.6.8 and 6.1.1.4'

loop_
_geom_angle_atom_site_label_1
_geom_angle_atom_site_label_2
_geom_angle_atom_site_label_3
_geom_angle
_geom_angle_site_symmetry_1
_geom_angle_site_symmetry_3
C2 Ag1 C1 174.2(4) . .
C3 Ag2 N4 172.2(4) . .
C3 Ag2 Ag3 82.4(3) . 6_656
N4 Ag2 Ag3 99.2(3) . 6_656
C4 Ag3 C5 175.5(4) . .
C4 Ag3 Ag2 101.8(3) . 6_556
C5 Ag3 Ag2 81.9(3) . 6_556
N1 Fe1 N1 177.4(4) . 2_355
N1 Fe1 N3 91.3(3) . 2_355
N1 Fe1 N3 88.7(3) 2_355 2_355
N1 Fe1 N3 88.7(3) . .
N1 Fe1 N3 91.3(3) 2_355 .
N3 Fe1 N3 178.9(4) 2_355 .
N1 Fe1 N6 91.3(2) . .
N1 Fe1 N6 91.3(2) 2_355 .
N3 Fe1 N6 89.5(2) 2_355 .
N3 Fe1 N6 89.5(2) . .
N1 Fe1 N7 88.7(2) . 7_556
N1 Fe1 N7 88.7(2) 2_355 7_556
N3 Fe1 N7 90.5(2) 2_355 7_556
N3 Fe1 N7 90.5(2) . 7_556
N6 Fe1 N7 180.000(1) . 7_556
N5 Fe2 N5 176.8(4) 6_756 5_366
N5 Fe2 N2 89.4(3) 6_756 2_465
N5 Fe2 N2 90.6(3) 5_366 2_465
N5 Fe2 N2 90.6(3) 6_756 .
N5 Fe2 N2 89.4(3) 5_366 .
N2 Fe2 N2 179.9(5) 2_465 .
N5 Fe2 N9 88.4(2) 6_756 7_566
N5 Fe2 N9 88.4(2) 5_366 7_566
N2 Fe2 N9 89.9(2) 2_465 7_566
N2 Fe2 N9 89.9(2) . 7_566
N5 Fe2 N8 91.6(2) 6_756 .
N5 Fe2 N8 91.6(2) 5_366 .
N2 Fe2 N8 90.1(2) 2_465 .
N2 Fe2 N8 90.1(2) . .
N9 Fe2 N8 180.000(2) 7_566 .
C1 N1 Fe1 171.5(9) . .
C2 N2 Fe2 172.6(8) . .
C3 N3 Fe1 167.6(7) . .
C4 N4 Ag2 175.4(12) . .
C5 N5 Fe2 166.1(8) . 5_366
C6 N6 C6 123.0(14) . 2_355
C6 N6 Fe1 118.5(7) . .
C6 N6 Fe1 118.5(7) 2_355 .
C15 N7 C15 118.8(11) . 2_355
C15 N7 Fe1 120.6(6) . 7
C15 N7 Fe1 120.6(6) 2_355 7
C16 N8 C16 121.3(13) 2_465 .
C16 N8 Fe2 119.4(6) 2_465 .
C16 N8 Fe2 119.4(6) . .
C25 N9 C25 118.0(16) 2_465 .
C25 N9 Fe2 121.0(8) 2_465 7_565
C25 N9 Fe2 121.0(8) . 7_565
N1 C1 Ag1 174.2(9) . .
N2 C2 Ag1 170.1(9) . .
N3 C3 Ag2 167.4(8) . .
N4 C4 Ag3 175.8(11) . .
N5 C5 Ag3 169.5(9) . .
N6 C6 C7 118.9(11) . .
N6 C6 H6 120.5 . .
C7 C6 H6 120.5 . .
C8 C7 C6 122.3(10) . .
C8 C7 H7 118.9 . .
C6 C7 H7 118.9 . .
C7 C8 C7 114.4(13) . 2_355
C7 C8 C9 122.8(6) . .
C7 C8 C9 122.8(6) 2_355 .
C10 C9 C10 118.1(14) . 2_355
C10 C9 C8 120.9(7) . .
C10 C9 C8 120.9(7) 2_355 .
C11 C10 C9 121.1(10) . .
C11 C10 H10 119.4 . .
C9 C10 H10 119.4 . .
C10 C11 C12 121.0(10) . .
C10 C11 H11 119.5 . .
C12 C11 H11 119.5 . .
C11 C12 C11 117.5(13) . 2_355
C11 C12 C13 121.3(7) . .
C11 C12 C13 121.3(7) 2_355 .
C14 C13 C14 112.5(13) . 2_355
C14 C13 C12 123.7(6) . .
C14 C13 C12 123.7(6) 2_355 .
C15 C14 C13 122.2(9) . .
C15 C14 H14 118.9 . .
C13 C14 H14 118.9 . .
N7 C15 C14 122.1(9) . .
N7 C15 H15 118.9 . .
C14 C15 H15 118.9 . .
N8 C16 C17 121.7(10) . .
N8 C16 H16 119.1 . .
C17 C16 H16 119.1 . .
C18 C17 C16 119.8(9) . .
C18 C17 H17 120.1 . .
C16 C17 H17 120.1 . .
C17 C18 C17 115.6(13) 2_465 .
C17 C18 C19 122.2(6) 2_465 .
C17 C18 C19 122.2(6) . .
C20 C19 C20 116.7(15) 2_465 .
C20 C19 C18 121.7(7) 2_465 .
C20 C19 C18 121.7(7) . .
C21 C20 C19 121.3(10) . .
C21 C20 H20 119.4 . .
C19 C20 H20 119.4 . .
C20 C21 C22 121.0(10) . .
C20 C21 H21 119.5 . .
C22 C21 H21 119.5 . .
C21 C22 C21 118.7(15) 2_465 .
C21 C22 C23 120.6(7) 2_465 .
C21 C22 C23 120.6(7) . .
C24 C23 C24 112.0(15) 2_465 .
C24 C23 C22 124.0(8) 2_465 .
C24 C23 C22 124.0(8) . .
C23 C24 C25 122.7(13) . .
C23 C24 H24 118.6 . .
C25 C24 H24 118.6 . .
N9 C25 C24 122.2(14) . .
N9 C25 H25 118.9 . .
C24 C25 H25 118.9 . .

loop_
_geom_bond_atom_site_label_1
_geom_bond_atom_site_label_2
_geom_bond_distance
_geom_bond_site_symmetry_2
Ag1 C2 2.032(9) .
Ag1 C1 2.094(11) .
Ag2 C3 2.049(10) .
Ag2 N4 2.103(13) .
Ag2 Ag3 3.0352(12) 6_656
Ag3 C4 2.040(10) .
Ag3 C5 2.078(13) .
Ag3 Ag2 3.0352(12) 6_556
Fe1 N1 2.096(9) .
Fe1 N1 2.096(9) 2_355
Fe1 N3 2.111(9) 2_355
Fe1 N3 2.111(9) .
Fe1 N6 2.173(11) .
Fe1 N7 2.174(11) 7_556
Fe2 N5 2.081(9) 6_756
Fe2 N5 2.081(9) 5_366
Fe2 N2 2.107(8) 2_465
Fe2 N2 2.107(8) .
Fe2 N9 2.154(12) 7_566
Fe2 N8 2.178(12) .
N1 C1 1.082(12) .
N2 C2 1.117(12) .
N3 C3 1.140(12) .
N4 C4 1.115(15) .
N5 C5 1.124(13) .
N5 Fe2 2.081(9) 5_366
N6 C6 1.301(14) .
N6 C6 1.301(13) 2_355
N7 C15 1.324(11) .
N7 C15 1.324(11) 2_355
N7 Fe1 2.174(11) 7
N8 C16 1.287(12) 2_465
N8 C16 1.287(12) .
N9 C25 1.281(17) 2_465
N9 C25 1.281(17) .
N9 Fe2 2.154(12) 7_565
C6 C7 1.428(16) .
C6 H6 0.9500 .
C7 C8 1.374(14) .
C7 H7 0.9500 .
C8 C7 1.374(14) 2_355
C8 C9 1.485(19) .
C9 C10 1.365(12) .
C9 C10 1.365(12) 2_355
C10 C11 1.343(13) .
C10 H10 0.9500 .
C11 C12 1.376(12) .
C11 H11 0.9500 .
C12 C11 1.376(12) 2_355
C12 C13 1.46(2) .
C13 C14 1.414(12) .
C13 C14 1.414(12) 2_355
C14 C15 1.381(14) .
C14 H14 0.9500 .
C15 H15 0.9500 .
C16 C17 1.403(15) .
C16 H16 0.9500 .
C17 C18 1.395(12) .
C17 H17 0.9500 .
C18 C17 1.395(12) 2_465
C18 C19 1.44(2) .
C19 C20 1.429(13) 2_465
C19 C20 1.429(13) .
C20 C21 1.354(14) .
C20 H20 0.9500 .
C21 C22 1.403(13) .
C21 H21 0.9500 .
C22 C21 1.403(13) 2_465
C22 C23 1.49(2) .
C23 C24 1.362(16) 2_465
C23 C24 1.362(16) .
C24 C25 1.41(2) .
C24 H24 0.9500 .
C25 H25 0.9500 .

loop_
_geom_torsion_atom_site_label_1
_geom_torsion_atom_site_label_2
_geom_torsion_atom_site_label_3
_geom_torsion_atom_site_label_4
_geom_torsion
_geom_torsion_site_symmetry_1
_geom_torsion_site_symmetry_4
N1 Fe1 N1 C1 -56(6) 2_355 .
N3 Fe1 N1 C1 -147(6) 2_355 .
N3 Fe1 N1 C1 34(6) . .
N6 Fe1 N1 C1 124(6) . .
N7 Fe1 N1 C1 -56(6) 7_556 .
N5 Fe2 N2 C2 15(6) 6_756 .
N5 Fe2 N2 C2 -162(6) 5_366 .
N2 Fe2 N2 C2 -74(100) 2_465 .
N9 Fe2 N2 C2 -74(6) 7_566 .
N8 Fe2 N2 C2 106(6) . .
N1 Fe1 N3 C3 -106(4) . .
N1 Fe1 N3 C3 71(4) 2_355 .
N3 Fe1 N3 C3 163(3) 2_355 .
N6 Fe1 N3 C3 163(4) . .
N7 Fe1 N3 C3 -17(4) 7_556 .
C3 Ag2 N4 C4 90(12) . .
Ag3 Ag2 N4 C4 -11(12) 6_656 .
N1 Fe1 N6 C6 29.3(7) . .
N1 Fe1 N6 C6 -150.7(7) 2_355 .
N3 Fe1 N6 C6 -62.0(7) 2_355 .
N3 Fe1 N6 C6 118.0(7) . .
N7 Fe1 N6 C6 146(100) 7_556 .
N1 Fe1 N6 C6 -150.7(7) . 2_355
N1 Fe1 N6 C6 29.3(7) 2_355 2_355
N3 Fe1 N6 C6 118.0(7) 2_355 2_355
N3 Fe1 N6 C6 -62.0(7) . 2_355
N7 Fe1 N6 C6 -34(100) 7_556 2_355
N5 Fe2 N8 C16 -32.7(6) 6_756 2_465
N5 Fe2 N8 C16 147.3(6) 5_366 2_465
N2 Fe2 N8 C16 56.6(6) 2_465 2_465
N2 Fe2 N8 C16 -123.4(6) . 2_465
N9 Fe2 N8 C16 -150(100) 7_566 2_465
N5 Fe2 N8 C16 147.3(6) 6_756 .
N5 Fe2 N8 C16 -32.7(6) 5_366 .
N2 Fe2 N8 C16 -123.4(6) 2_465 .
N2 Fe2 N8 C16 56.6(6) . .
N9 Fe2 N8 C16 30(100) 7_566 .
Fe1 N1 C1 Ag1 -63(12) . .
C2 Ag1 C1 N1 -72(10) . .
Fe2 N2 C2 Ag1 -14(11) . .
C1 Ag1 C2 N2 -80(7) . .
Fe1 N3 C3 Ag2 -13(7) . .
N4 Ag2 C3 N3 9(6) . .
Ag3 Ag2 C3 N3 112(4) 6_656 .
Ag2 N4 C4 Ag3 112(18) . .
C5 Ag3 C4 N4 -54(18) . .
Ag2 Ag3 C4 N4 92(15) 6_556 .
Fe2 N5 C5 Ag3 18(8) 5_366 .
C4 Ag3 C5 N5 18(9) . .
Ag2 Ag3 C5 N5 -128(5) 6_556 .
C6 N6 C6 C7 -1.8(8) 2_355 .
Fe1 N6 C6 C7 178.2(8) . .
N6 C6 C7 C8 3.7(17) . .
C6 C7 C8 C7 -1.8(8) . 2_355
C6 C7 C8 C9 178.2(8) . .
C7 C8 C9 C10 41.1(8) . .
C7 C8 C9 C10 -138.9(8) 2_355 .
C7 C8 C9 C10 -138.9(8) . 2_355
C7 C8 C9 C10 41.1(8) 2_355 2_355
C10 C9 C10 C11 0.2(7) 2_355 .
C8 C9 C10 C11 -179.8(7) . .
C9 C10 C11 C12 -0.5(15) . .
C10 C11 C12 C11 0.2(7) . 2_355
C10 C11 C12 C13 -179.8(7) . .
C11 C12 C13 C14 -37.3(7) . .
C11 C12 C13 C14 142.7(7) 2_355 .
C11 C12 C13 C14 142.7(7) . 2_355
C11 C12 C13 C14 -37.3(7) 2_355 2_355
C14 C13 C14 C15 -0.4(6) 2_355 .
C12 C13 C14 C15 179.6(6) . .
C15 N7 C15 C14 -0.4(7) 2_355 .
Fe1 N7 C15 C14 179.6(6) 7 .
C13 C14 C15 N7 0.9(13) . .
C16 N8 C16 C17 -0.8(8) 2_465 .
Fe2 N8 C16 C17 179.2(8) . .
N8 C16 C17 C18 1.6(16) . .
C16 C17 C18 C17 -0.8(7) . 2_465
C16 C17 C18 C19 179.2(8) . .
C17 C18 C19 C20 -44.3(7) 2_465 2_465
C17 C18 C19 C20 135.7(7) . 2_465
C17 C18 C19 C20 135.7(7) 2_465 .
C17 C18 C19 C20 -44.3(7) . .
C20 C19 C20 C21 -0.4(7) 2_465 .
C18 C19 C20 C21 179.6(7) . .
C19 C20 C21 C22 0.8(14) . .
C20 C21 C22 C21 -0.4(7) . 2_465
C20 C21 C22 C23 179.6(7) . .
C21 C22 C23 C24 28.8(9) 2_465 2_465
C21 C22 C23 C24 -151.2(9) . 2_465
C21 C22 C23 C24 -151.2(9) 2_465 .
C21 C22 C23 C24 28.8(9) . .
C24 C23 C24 C25 0.7(10) 2_465 .
C22 C23 C24 C25 -179.3(10) . .
C25 N9 C25 C24 0.7(10) 2_465 .
Fe2 N9 C25 C24 -179.3(10) 7_565 .
C23 C24 C25 N9 -1(2) . .

loop_
_platon_squeeze_void_nr
_platon_squeeze_void_average_x
_platon_squeeze_void_average_y
_platon_squeeze_void_average_z
_platon_squeeze_void_volume
_platon_squeeze_void_count_electrons
_platon_squeeze_void_content
1 -0.011 0.251 0.250 609 211 ' '
2 -0.016 0.749 0.250 609 212 ' '
3 -0.012 0.749 0.750 609 211 ' '
4 -0.017 0.251 0.750 609 210 ' '
